data_7151101
loop_
_publ_author_name
'Zhu, Qing'
'Liu, Mei-Fang'
'Wang, Bo'
'Cheng, Ying'

_publ_section_title
;
 An unprecedented tandem 1,3-dipolar cycloaddition-cheletropic
 elimination: a facial approach to novel push-pull olefins.
;
_journal_issue 8
_journal_name_full 'Organic &amp; biomolecular chemistry'
_journal_page_first 1282
_journal_page_last 1286
_journal_paper_doi 10.1039/b701326d
_journal_volume 5
_journal_year 2007
_chemical_formula_sum 'C19 H22 N2 O4 S'
_chemical_formula_weight 374.45
_chemical_name_common
;Dimethyl 2-(N-benzyl-N'-isopropylimidazolin-2-ylidene)-3-
thioxobutanedioate
;
_chemical_name_systematic
;
?
;
_space_group_IT_number 19
_symmetry_cell_setting orthorhombic
_symmetry_space_group_name_Hall 'P 2ac 2ab'
_symmetry_space_group_name_H-M 'P 21 21 21'
_atom_sites_solution_hydrogens geom
_atom_sites_solution_primary direct
_atom_sites_solution_secondary difmap
_audit_creation_method SHELXL-97
_cell_angle_alpha 90.00
_cell_angle_beta 90.00
_cell_angle_gamma 90.00
_cell_formula_units_Z 4
_cell_length_a 9.416(2)
_cell_length_b 13.560(3)
_cell_length_c 15.727(3)
_cell_measurement_reflns_used 3043
_cell_measurement_temperature 294(2)
_cell_measurement_theta_max 22.30
_cell_measurement_theta_min 2.52
_cell_volume 2008.0(7)
_computing_cell_refinement 'Bruker SMART'
_computing_data_collection 'Bruker SMART'
_computing_data_reduction 'Bruker SAINT'
_computing_molecular_graphics 'Bruker SHELXTL'
_computing_publication_material 'Bruker SHELXTL'
_computing_structure_refinement 'SHELXL-97 (Sheldrick, 1997)'
_computing_structure_solution 'SHELXS-97 (Sheldrick, 1990)'
_diffrn_ambient_temperature 294(2)
_diffrn_measured_fraction_theta_full 1.000
_diffrn_measured_fraction_theta_max 1.000
_diffrn_measurement_device_type 'CCD area detector'
_diffrn_measurement_method 'phi and omega scans'
_diffrn_radiation_monochromator graphite
_diffrn_radiation_source 'fine-focus sealed tube'
_diffrn_radiation_type MoK\a
_diffrn_radiation_wavelength 0.71073
_diffrn_reflns_av_R_equivalents 0.0397
_diffrn_reflns_av_sigmaI/netI 0.0450
_diffrn_reflns_limit_h_max 10
_diffrn_reflns_limit_h_min -11
_diffrn_reflns_limit_k_max 16
_diffrn_reflns_limit_k_min -13
_diffrn_reflns_limit_l_max 18
_diffrn_reflns_limit_l_min -13
_diffrn_reflns_number 10459
_diffrn_reflns_theta_full 25.02
_diffrn_reflns_theta_max 25.02
_diffrn_reflns_theta_min 1.98
_exptl_absorpt_coefficient_mu 0.186
_exptl_absorpt_correction_T_max 0.9780
_exptl_absorpt_correction_T_min 0.9567
_exptl_absorpt_correction_type multi-scan
_exptl_absorpt_process_details SADABS
_exptl_crystal_density_diffrn 1.239
_exptl_crystal_density_meas ?
_exptl_crystal_density_method 'not measured'
_exptl_crystal_F_000 792
_exptl_crystal_size_max 0.24
_exptl_crystal_size_mid 0.18
_exptl_crystal_size_min 0.12
_refine_diff_density_max 0.146
_refine_diff_density_min -0.171
_refine_diff_density_rms 0.034
_refine_ls_abs_structure_details 'Flack H D (1983), Acta Cryst. A39, 876-881'
_refine_ls_abs_structure_Flack -0.02(8)
_refine_ls_extinction_method none
_refine_ls_goodness_of_fit_ref 1.024
_refine_ls_hydrogen_treatment constr
_refine_ls_matrix_type full
_refine_ls_number_parameters 239
_refine_ls_number_reflns 3551
_refine_ls_number_restraints 0
_refine_ls_restrained_S_all 1.024
_refine_ls_R_factor_all 0.0586
_refine_ls_R_factor_gt 0.0358
_refine_ls_shift/su_max 0.003
_refine_ls_shift/su_mean 0.000
_refine_ls_structure_factor_coef Fsqd
_refine_ls_weighting_details 'calc w=1/[\s^2^(Fo^2^)+(0.0435P)^2^+0.0110P] where P=(Fo^2^+2Fc^2^)/3'
_refine_ls_weighting_scheme calc
_refine_ls_wR_factor_gt 0.0780
_refine_ls_wR_factor_ref 0.0875
_reflns_number_gt 2694
_reflns_number_total 3551
_reflns_threshold_expression >2sigma(I)
_cod_data_source_file b701326d.txt
_cod_data_source_block 70301a
_cod_depositor_comments
;
The following automatic conversions were performed:
'_symmetry_cell_setting' value 'Orthorhombic' changed to 'orthorhombic'
according to '/home/saulius/struct/CIF-dictionaries/cif_core.dic'
dictionary named 'cif_core.dic' version 2.4.1 from
2010-06-29.

'_exptl_absorpt_correction_type' value 'MULTI-SCAN' changed
to 'multi-scan' according to
'/home/saulius/struct/CIF-dictionaries/cif_core.dic' dictionary named
'cif_core.dic' version 2.4.1 from
2010-06-29.

'_refine_ls_hydrogen_treatment' value 'CONSTR' changed to
'constr' according to '/home/saulius/struct/CIF-dictionaries/cif_core.dic'
dictionary named 'cif_core.dic' version 2.4.1 from 2010-06-29.

Automatic conversion script
Id: cif_fix_enum 1527 2010-12-29 10:47:43Z saulius 

The following automatic conversions were performed:

'_exptl_crystal_density_meas' value 'NONE' was changed to '?' - the
value is perceived as not measured.

Automatic conversion script
Id: cif_fix_values 3008 2015-01-20 13:52:24Z robertas 
;
_cod_original_cell_volume 2008.1(8)
_cod_original_sg_symbol_H-M P2(1)2(1)2(1)
_cod_database_code 7151101

loop_
_symmetry_equiv_pos_as_xyz
'x, y, z'
'-x+1/2, -y, z+1/2'
'-x, y+1/2, -z+1/2'
'x+1/2, -y+1/2, -z'

loop_
_atom_site_label
_atom_site_type_symbol
_atom_site_fract_x
_atom_site_fract_y
_atom_site_fract_z
_atom_site_U_iso_or_equiv
_atom_site_adp_type
_atom_site_occupancy
_atom_site_symmetry_multiplicity
_atom_site_calc_flag
_atom_site_refinement_flags
_atom_site_disorder_assembly
_atom_site_disorder_group
S1 S -0.18656(8) 0.05871(6) 0.35343(4) 0.0611(2) Uani 1 1 d . . .
O1 O -0.0253(2) -0.12901(12) 0.44980(10) 0.0546(5) Uani 1 1 d . . .
O2 O 0.13239(19) -0.00502(12) 0.44105(10) 0.0536(5) Uani 1 1 d . . .
O3 O 0.19614(19) -0.14323(12) 0.30623(10) 0.0492(4) Uani 1 1 d . . .
O4 O 0.18976(18) -0.09829(11) 0.16892(10) 0.0456(4) Uani 1 1 d . . .
N1 N -0.0060(2) 0.11806(12) 0.16376(11) 0.0350(4) Uani 1 1 d . . .
N2 N -0.1073(2) -0.01531(14) 0.11917(11) 0.0365(5) Uani 1 1 d . . .
C1 C 0.2139(4) -0.0497(2) 0.50922(18) 0.0805(10) Uani 1 1 d . . .
H1A H 0.2477 -0.1131 0.4913 0.121 Uiso 1 1 calc R . .
H1B H 0.1546 -0.0572 0.5585 0.121 Uiso 1 1 calc R . .
H1C H 0.2932 -0.0081 0.5230 0.121 Uiso 1 1 calc R . .
C2 C 0.0222(3) -0.05793(18) 0.41421(13) 0.0405(6) Uani 1 1 d . . .
C3 C -0.0419(2) -0.01133(16) 0.33584(13) 0.0357(5) Uani 1 1 d . . .
C4 C 0.0219(2) -0.02886(15) 0.25855(12) 0.0303(5) Uani 1 1 d . . .
C5 C 0.1429(2) -0.09499(15) 0.24981(14) 0.0331(5) Uani 1 1 d . . .
C6 C 0.3095(3) -0.1629(2) 0.1536(2) 0.0720(9) Uani 1 1 d . . .
H6A H 0.2838 -0.2294 0.1676 0.108 Uiso 1 1 calc R . .
H6B H 0.3882 -0.1426 0.1883 0.108 Uiso 1 1 calc R . .
H6C H 0.3361 -0.1594 0.0947 0.108 Uiso 1 1 calc R . .
C7 C -0.0301(2) 0.02291(16) 0.18271(12) 0.0314(5) Uani 1 1 d . . .
C8 C -0.0711(3) 0.14011(18) 0.08766(15) 0.0436(6) Uani 1 1 d . . .
H8 H -0.0716 0.2011 0.0607 0.052 Uiso 1 1 calc R . .
C9 C -0.1334(3) 0.05764(18) 0.05972(14) 0.0457(6) Uani 1 1 d . . .
H9 H -0.1848 0.0506 0.0096 0.055 Uiso 1 1 calc R . .
C10 C -0.1605(3) -0.11824(18) 0.11654(16) 0.0502(7) Uani 1 1 d . . .
H10 H -0.1329 -0.1504 0.1698 0.060 Uiso 1 1 calc R . .
C11 C -0.3219(4) -0.1171(2) 0.1125(2) 0.0816(10) Uani 1 1 d . . .
H11A H -0.3517 -0.0887 0.0595 0.122 Uiso 1 1 calc R . .
H11B H -0.3586 -0.0786 0.1587 0.122 Uiso 1 1 calc R . .
H11C H -0.3571 -0.1834 0.1166 0.122 Uiso 1 1 calc R . .
C12 C -0.0931(4) -0.1745(2) 0.0447(2) 0.0811(10) Uani 1 1 d . . .
H12A H 0.0081 -0.1664 0.0469 0.122 Uiso 1 1 calc R . .
H12B H -0.1281 -0.1498 -0.0086 0.122 Uiso 1 1 calc R . .
H12C H -0.1162 -0.2432 0.0498 0.122 Uiso 1 1 calc R . .
C13 C 0.0700(3) 0.18925(17) 0.21860(16) 0.0423(6) Uani 1 1 d . . .
H13A H 0.0436 0.1770 0.2773 0.051 Uiso 1 1 calc R . .
H13B H 0.0385 0.2553 0.2042 0.051 Uiso 1 1 calc R . .
C14 C 0.2293(3) 0.18557(17) 0.21168(15) 0.0408(6) Uani 1 1 d . . .
C15 C 0.3096(3) 0.12278(18) 0.26270(17) 0.0572(7) Uani 1 1 d . . .
H15 H 0.2645 0.0828 0.3024 0.069 Uiso 1 1 calc R . .
C16 C 0.4546(3) 0.1195(2) 0.2549(2) 0.0754(10) Uani 1 1 d . . .
H16 H 0.5067 0.0762 0.2885 0.090 Uiso 1 1 calc R . .
C17 C 0.5232(4) 0.1793(3) 0.1981(2) 0.0814(10) Uani 1 1 d . . .
H17 H 0.6215 0.1763 0.1927 0.098 Uiso 1 1 calc R . .
C18 C 0.4462(4) 0.2434(3) 0.1493(2) 0.0797(10) Uani 1 1 d . . .
H18 H 0.4927 0.2850 0.1114 0.096 Uiso 1 1 calc R . .
C19 C 0.2995(3) 0.2470(2) 0.15588(17) 0.0599(7) Uani 1 1 d . . .
H19 H 0.2482 0.2911 0.1225 0.072 Uiso 1 1 calc R . .

loop_
_atom_site_aniso_label
_atom_site_aniso_U_11
_atom_site_aniso_U_22
_atom_site_aniso_U_33
_atom_site_aniso_U_23
_atom_site_aniso_U_13
_atom_site_aniso_U_12
S1 0.0561(4) 0.0786(5) 0.0486(4) 0.0059(4) 0.0140(3) 0.0283(4)
O1 0.0736(13) 0.0500(11) 0.0403(9) 0.0111(9) -0.0038(9) -0.0069(10)
O2 0.0685(13) 0.0498(10) 0.0424(10) 0.0018(8) -0.0202(9) -0.0086(9)
O3 0.0496(10) 0.0535(10) 0.0443(9) 0.0079(8) -0.0055(8) 0.0188(9)
O4 0.0457(10) 0.0512(10) 0.0398(9) 0.0002(7) 0.0086(8) 0.0140(8)
N1 0.0360(11) 0.0328(10) 0.0361(10) -0.0011(8) -0.0052(9) 0.0030(9)
N2 0.0392(12) 0.0385(11) 0.0318(10) 0.0034(9) -0.0092(8) -0.0023(9)
C1 0.094(3) 0.083(2) 0.0644(19) 0.0063(17) -0.0457(18) 0.000(2)
C2 0.0502(16) 0.0409(14) 0.0302(12) -0.0034(12) -0.0024(11) 0.0012(13)
C3 0.0379(14) 0.0360(13) 0.0333(12) 0.0000(10) -0.0017(11) 0.0000(10)
C4 0.0286(12) 0.0328(12) 0.0296(11) 0.0009(9) -0.0036(10) 0.0001(10)
C5 0.0352(13) 0.0325(12) 0.0316(13) 0.0017(10) -0.0027(11) -0.0038(10)
C6 0.0613(18) 0.082(2) 0.073(2) -0.0031(16) 0.0260(17) 0.0297(17)
C7 0.0294(12) 0.0371(13) 0.0276(12) -0.0019(10) -0.0012(10) 0.0024(10)
C8 0.0509(16) 0.0442(15) 0.0357(13) 0.0120(12) -0.0086(11) 0.0009(12)
C9 0.0524(16) 0.0517(15) 0.0331(13) 0.0082(13) -0.0124(11) 0.0001(13)
C10 0.062(2) 0.0434(15) 0.0454(15) 0.0071(12) -0.0190(13) -0.0145(13)
C11 0.068(2) 0.078(2) 0.099(2) 0.0098(19) -0.0141(18) -0.0356(19)
C12 0.103(3) 0.0567(19) 0.084(2) -0.0241(18) -0.031(2) 0.0026(18)
C13 0.0498(16) 0.0303(12) 0.0469(15) -0.0054(12) -0.0073(11) 0.0021(11)
C14 0.0402(15) 0.0359(13) 0.0462(15) -0.0099(12) -0.0083(12) -0.0011(11)
C15 0.0492(17) 0.0493(16) 0.0730(19) 0.0007(14) -0.0203(15) -0.0079(14)
C16 0.050(2) 0.065(2) 0.111(3) -0.014(2) -0.036(2) 0.0061(16)
C17 0.0432(19) 0.107(3) 0.094(3) -0.033(2) -0.006(2) -0.007(2)
C18 0.059(2) 0.113(3) 0.067(2) -0.006(2) 0.0062(18) -0.029(2)
C19 0.0584(19) 0.0662(18) 0.0550(17) 0.0016(15) -0.0075(15) -0.0148(15)

loop_
_atom_type_symbol
_atom_type_description
_atom_type_scat_dispersion_real
_atom_type_scat_dispersion_imag
_atom_type_scat_source
C C 0.0033 0.0016 'International Tables Vol C Tables 4.2.6.8 and 6.1.1.4'
H H 0.0000 0.0000 'International Tables Vol C Tables 4.2.6.8 and 6.1.1.4'
N N 0.0061 0.0033 'International Tables Vol C Tables 4.2.6.8 and 6.1.1.4'
O O 0.0106 0.0060 'International Tables Vol C Tables 4.2.6.8 and 6.1.1.4'
S S 0.1246 0.1234 'International Tables Vol C Tables 4.2.6.8 and 6.1.1.4'

loop_
_geom_angle_atom_site_label_1
_geom_angle_atom_site_label_2
_geom_angle_atom_site_label_3
_geom_angle
_geom_angle_site_symmetry_1
_geom_angle_site_symmetry_3
_geom_angle_publ_flag
C2 O2 C1 115.0(2) . . ?
C5 O4 C6 115.64(19) . . ?
C7 N1 C8 109.02(19) . . ?
C7 N1 C13 125.39(18) . . ?
C8 N1 C13 125.47(19) . . ?
C7 N2 C9 108.92(19) . . ?
C7 N2 C10 124.60(18) . . ?
C9 N2 C10 126.43(19) . . ?
O2 C1 H1A 109.5 . . ?
O2 C1 H1B 109.5 . . ?
H1A C1 H1B 109.5 . . ?
O2 C1 H1C 109.5 . . ?
H1A C1 H1C 109.5 . . ?
H1B C1 H1C 109.5 . . ?
O1 C2 O2 125.1(2) . . ?
O1 C2 C3 124.5(2) . . ?
O2 C2 C3 110.2(2) . . ?
C4 C3 C2 118.27(19) . . ?
C4 C3 S1 126.55(16) . . ?
C2 C3 S1 115.18(16) . . ?
C3 C4 C5 122.07(19) . . ?
C3 C4 C7 119.32(19) . . ?
C5 C4 C7 118.58(18) . . ?
O3 C5 O4 122.6(2) . . ?
O3 C5 C4 126.0(2) . . ?
O4 C5 C4 111.46(19) . . ?
O4 C6 H6A 109.5 . . ?
O4 C6 H6B 109.5 . . ?
H6A C6 H6B 109.5 . . ?
O4 C6 H6C 109.5 . . ?
H6A C6 H6C 109.5 . . ?
H6B C6 H6C 109.5 . . ?
N2 C7 N1 107.31(18) . . ?
N2 C7 C4 127.0(2) . . ?
N1 C7 C4 125.68(19) . . ?
C9 C8 N1 107.4(2) . . ?
C9 C8 H8 126.3 . . ?
N1 C8 H8 126.3 . . ?
C8 C9 N2 107.3(2) . . ?
C8 C9 H9 126.3 . . ?
N2 C9 H9 126.3 . . ?
N2 C10 C12 110.8(2) . . ?
N2 C10 C11 109.2(2) . . ?
C12 C10 C11 113.3(2) . . ?
N2 C10 H10 107.8 . . ?
C12 C10 H10 107.8 . . ?
C11 C10 H10 107.8 . . ?
C10 C11 H11A 109.5 . . ?
C10 C11 H11B 109.5 . . ?
H11A C11 H11B 109.5 . . ?
C10 C11 H11C 109.5 . . ?
H11A C11 H11C 109.5 . . ?
H11B C11 H11C 109.5 . . ?
C10 C12 H12A 109.5 . . ?
C10 C12 H12B 109.5 . . ?
H12A C12 H12B 109.5 . . ?
C10 C12 H12C 109.5 . . ?
H12A C12 H12C 109.5 . . ?
H12B C12 H12C 109.5 . . ?
N1 C13 C14 114.7(2) . . ?
N1 C13 H13A 108.6 . . ?
C14 C13 H13A 108.6 . . ?
N1 C13 H13B 108.6 . . ?
C14 C13 H13B 108.6 . . ?
H13A C13 H13B 107.6 . . ?
C19 C14 C15 118.4(3) . . ?
C19 C14 C13 120.2(2) . . ?
C15 C14 C13 121.3(2) . . ?
C16 C15 C14 120.5(3) . . ?
C16 C15 H15 119.7 . . ?
C14 C15 H15 119.7 . . ?
C17 C16 C15 120.6(3) . . ?
C17 C16 H16 119.7 . . ?
C15 C16 H16 119.7 . . ?
C18 C17 C16 119.5(3) . . ?
C18 C17 H17 120.3 . . ?
C16 C17 H17 120.3 . . ?
C17 C18 C19 120.6(3) . . ?
C17 C18 H18 119.7 . . ?
C19 C18 H18 119.7 . . ?
C14 C19 C18 120.3(3) . . ?
C14 C19 H19 119.9 . . ?
C18 C19 H19 119.9 . . ?

loop_
_geom_bond_atom_site_label_1
_geom_bond_atom_site_label_2
_geom_bond_distance
_geom_bond_site_symmetry_2
_geom_bond_publ_flag
S1 C3 1.683(2) . ?
O1 C2 1.201(3) . ?
O2 C2 1.330(3) . ?
O2 C1 1.451(3) . ?
O3 C5 1.211(2) . ?
O4 C5 1.347(3) . ?
O4 C6 1.448(3) . ?
N1 C7 1.344(3) . ?
N1 C8 1.378(3) . ?
N1 C13 1.479(3) . ?
N2 C7 1.340(3) . ?
N2 C9 1.383(3) . ?
N2 C10 1.484(3) . ?
C1 H1A 0.9600 . ?
C1 H1B 0.9600 . ?
C1 H1C 0.9600 . ?
C2 C3 1.511(3) . ?
C3 C4 1.377(3) . ?
C4 C5 1.457(3) . ?
C4 C7 1.468(3) . ?
C6 H6A 0.9600 . ?
C6 H6B 0.9600 . ?
C6 H6C 0.9600 . ?
C8 C9 1.337(3) . ?
C8 H8 0.9300 . ?
C9 H9 0.9300 . ?
C10 C12 1.504(4) . ?
C10 C11 1.521(4) . ?
C10 H10 0.9800 . ?
C11 H11A 0.9600 . ?
C11 H11B 0.9600 . ?
C11 H11C 0.9600 . ?
C12 H12A 0.9600 . ?
C12 H12B 0.9600 . ?
C12 H12C 0.9600 . ?
C13 C14 1.505(3) . ?
C13 H13A 0.9700 . ?
C13 H13B 0.9700 . ?
C14 C19 1.379(3) . ?
C14 C15 1.393(3) . ?
C15 C16 1.372(4) . ?
C15 H15 0.9300 . ?
C16 C17 1.369(5) . ?
C16 H16 0.9300 . ?
C17 C18 1.368(4) . ?
C17 H17 0.9300 . ?
C18 C19 1.386(4) . ?
C18 H18 0.9300 . ?
C19 H19 0.9300 . ?

loop_
_geom_torsion_atom_site_label_1
_geom_torsion_atom_site_label_2
_geom_torsion_atom_site_label_3
_geom_torsion_atom_site_label_4
_geom_torsion
_geom_torsion_site_symmetry_1
_geom_torsion_site_symmetry_2
_geom_torsion_site_symmetry_3
_geom_torsion_site_symmetry_4
_geom_torsion_publ_flag
C1 O2 C2 O1 12.0(4) . . . . ?
C1 O2 C2 C3 -172.2(2) . . . . ?
O1 C2 C3 C4 -103.3(3) . . . . ?
O2 C2 C3 C4 80.9(3) . . . . ?
O1 C2 C3 S1 77.1(3) . . . . ?
O2 C2 C3 S1 -98.6(2) . . . . ?
C2 C3 C4 C5 3.7(3) . . . . ?
S1 C3 C4 C5 -176.79(16) . . . . ?
C2 C3 C4 C7 -174.2(2) . . . . ?
S1 C3 C4 C7 5.3(3) . . . . ?
C6 O4 C5 O3 -0.6(3) . . . . ?
C6 O4 C5 C4 -179.5(2) . . . . ?
C3 C4 C5 O3 2.9(3) . . . . ?
C7 C4 C5 O3 -179.1(2) . . . . ?
C3 C4 C5 O4 -178.17(19) . . . . ?
C7 C4 C5 O4 -0.2(3) . . . . ?
C9 N2 C7 N1 -0.7(2) . . . . ?
C10 N2 C7 N1 -178.1(2) . . . . ?
C9 N2 C7 C4 -179.6(2) . . . . ?
C10 N2 C7 C4 3.0(4) . . . . ?
C8 N1 C7 N2 0.9(2) . . . . ?
C13 N1 C7 N2 177.13(19) . . . . ?
C8 N1 C7 C4 179.8(2) . . . . ?
C13 N1 C7 C4 -4.0(3) . . . . ?
C3 C4 C7 N2 -106.2(3) . . . . ?
C5 C4 C7 N2 75.8(3) . . . . ?
C3 C4 C7 N1 75.1(3) . . . . ?
C5 C4 C7 N1 -102.9(2) . . . . ?
C7 N1 C8 C9 -0.8(3) . . . . ?
C13 N1 C8 C9 -177.0(2) . . . . ?
N1 C8 C9 N2 0.4(3) . . . . ?
C7 N2 C9 C8 0.2(3) . . . . ?
C10 N2 C9 C8 177.5(2) . . . . ?
C7 N2 C10 C12 -115.0(3) . . . . ?
C9 N2 C10 C12 68.0(3) . . . . ?
C7 N2 C10 C11 119.5(3) . . . . ?
C9 N2 C10 C11 -57.4(3) . . . . ?
C7 N1 C13 C14 83.1(3) . . . . ?
C8 N1 C13 C14 -101.4(3) . . . . ?
N1 C13 C14 C19 93.3(3) . . . . ?
N1 C13 C14 C15 -88.7(3) . . . . ?
C19 C14 C15 C16 -2.7(4) . . . . ?
C13 C14 C15 C16 179.2(2) . . . . ?
C14 C15 C16 C17 1.4(5) . . . . ?
C15 C16 C17 C18 0.6(5) . . . . ?
C16 C17 C18 C19 -1.1(5) . . . . ?
C15 C14 C19 C18 2.1(4) . . . . ?
C13 C14 C19 C18 -179.8(3) . . . . ?
C17 C18 C19 C14 -0.2(5) . . . . ?

loop_
_cod_related_entry_id
_cod_related_entry_database
_cod_related_entry_code
1 ChemSpider 30653450
